data_7030725
loop_
_publ_author_name
'Welch, Gregory C.'
'Prieto, Roberto'
'Dureen, Meghan A.'
'Lough, Alan J.'
'Labeodan, Oijsamola A.'
'H\"oltrichter-R\"ossmann, Thorsten'
'Stephan, Douglas W.'

_publ_section_title
;
 Reactions of phosphines with electron deficient boranes
;
_journal_coden_ASTM DTARAF
_journal_issue 9
_journal_name_full 'Dalton Transactions'
_journal_page_first 1559
_journal_page_last 1570
_journal_paper_doi 10.1039/b814486a
_journal_year 2009
_chemical_formula_sum 'C24 H15 B F15 P'
_chemical_formula_weight 630.14
_space_group_IT_number 14
_symmetry_cell_setting monoclinic
_symmetry_space_group_name_Hall '-P 2yn'
_symmetry_space_group_name_H-M 'P 1 21/n 1'
_atom_sites_solution_hydrogens geom
_atom_sites_solution_primary direct
_atom_sites_solution_secondary difmap
_audit_creation_method SHELXL-97
_cell_angle_alpha 90.00
_cell_angle_beta 93.850(2)
_cell_angle_gamma 90.00
_cell_formula_units_Z 4
_cell_length_a 13.197(2)
_cell_length_b 10.5908(18)
_cell_length_c 18.211(3)
_cell_measurement_reflns_used 4868
_cell_measurement_temperature 296(2)
_cell_measurement_theta_max 28.18
_cell_measurement_theta_min 2.23
_cell_volume 2539.5(7)
_computing_cell_refinement 'Bruker SMART'
_computing_data_collection 'Bruker SMART'
_computing_data_reduction 'Bruker SAINT'
_computing_molecular_graphics 'Bruker SHELXTL'
_computing_publication_material 'Bruker SHELXTL'
_computing_structure_refinement 'SHELXL-97 (Sheldrick, 1997)'
_computing_structure_solution 'SHELXS-97 (Sheldrick, 1990)'
_diffrn_ambient_temperature 296(2)
_diffrn_measured_fraction_theta_full 0.999
_diffrn_measured_fraction_theta_max 0.999
_diffrn_measurement_device_type 'CCD area detector'
_diffrn_measurement_method 'phi and omega scans'
_diffrn_radiation_monochromator graphite
_diffrn_radiation_source 'fine-focus sealed tube'
_diffrn_radiation_type MoK\a
_diffrn_radiation_wavelength 0.71073
_diffrn_reflns_av_R_equivalents 0.0766
_diffrn_reflns_av_sigmaI/netI 0.0617
_diffrn_reflns_limit_h_max 15
_diffrn_reflns_limit_h_min -15
_diffrn_reflns_limit_k_max 12
_diffrn_reflns_limit_k_min -12
_diffrn_reflns_limit_l_max 21
_diffrn_reflns_limit_l_min -21
_diffrn_reflns_number 23727
_diffrn_reflns_theta_full 25.00
_diffrn_reflns_theta_max 25.00
_diffrn_reflns_theta_min 1.97
_exptl_absorpt_coefficient_mu 0.232
_exptl_absorpt_correction_T_max 0.977
_exptl_absorpt_correction_T_min 0.946
_exptl_absorpt_correction_type multi-scan
_exptl_crystal_colour Colorless
_exptl_crystal_density_diffrn 1.648
_exptl_crystal_density_method 'not measured'
_exptl_crystal_description Needle
_exptl_crystal_F_000 1256
_exptl_crystal_size_max 0.60
_exptl_crystal_size_mid 0.20
_exptl_crystal_size_min 0.10
_refine_diff_density_max 0.330
_refine_diff_density_min -0.229
_refine_diff_density_rms 0.045
_refine_ls_extinction_method none
_refine_ls_goodness_of_fit_ref 1.014
_refine_ls_hydrogen_treatment constr
_refine_ls_matrix_type full
_refine_ls_number_parameters 386
_refine_ls_number_reflns 4463
_refine_ls_number_restraints 0
_refine_ls_restrained_S_all 1.014
_refine_ls_R_factor_all 0.1119
_refine_ls_R_factor_gt 0.0479
_refine_ls_shift/su_max 0.001
_refine_ls_shift/su_mean 0.000
_refine_ls_structure_factor_coef Fsqd
_refine_ls_weighting_details 'calc w=1/[\s^2^(Fo^2^)+(0.0484P)^2^+0.6880P] where P=(Fo^2^+2Fc^2^)/3'
_refine_ls_weighting_scheme calc
_refine_ls_wR_factor_gt 0.0968
_refine_ls_wR_factor_ref 0.1241
_reflns_number_gt 2363
_reflns_number_total 4463
_reflns_threshold_expression >2sigma(I)
_cod_duplicate_entry 7000567
_cod_data_source_file b814486a.txt
_cod_data_source_block Et3PB(C6F5)3
_cod_depositor_comments
;
The following automatic conversions were performed:

'_symmetry_cell_setting' value 'Monoclinic' changed to 'monoclinic'
according to
/usr/data/users/saulius/automatic-downloads/retrospective/RSC/lib/dictionaries/cif_core.dic
dictionary named 'cif_core.dic' version 2.4.2 from 2011-04-26.

Automatic conversion script
Id: cif_fix_values 2281 2013-09-26 08:29:07Z andrius 
;
_cod_original_cell_volume 2539.6(7)
_cod_original_sg_symbol_H-M P2(1)/n
_cod_database_code 7030725

loop_
_symmetry_equiv_pos_as_xyz
'x, y, z'
'-x+1/2, y+1/2, -z+1/2'
'-x, -y, -z'
'x-1/2, -y-1/2, z-1/2'

loop_
_atom_site_label
_atom_site_type_symbol
_atom_site_fract_x
_atom_site_fract_y
_atom_site_fract_z
_atom_site_U_iso_or_equiv
_atom_site_adp_type
_atom_site_occupancy
_atom_site_symmetry_multiplicity
_atom_site_calc_flag
_atom_site_refinement_flags
P1 P 0.05658(7) 0.34273(9) 0.23512(5) 0.0473(3) Uani 1 1 d .
B1 B 0.0355(3) 0.4010(4) 0.3422(2) 0.0434(10) Uani 1 1 d .
F1 F 0.06344(17) 0.2587(2) 0.48755(11) 0.0710(7) Uani 1 1 d .
F2 F -0.06238(18) 0.0954(2) 0.53844(13) 0.0824(7) Uani 1 1 d .
F3 F -0.2396(2) 0.0382(3) 0.46258(14) 0.1096(10) Uani 1 1 d .
F4 F -0.28853(19) 0.1550(3) 0.33203(15) 0.1101(10) Uani 1 1 d .
F5 F -0.16240(15) 0.3219(2) 0.27839(12) 0.0727(7) Uani 1 1 d .
F6 F 0.17787(16) 0.19261(19) 0.35073(12) 0.0678(6) Uani 1 1 d .
F7 F 0.36265(18) 0.1869(2) 0.41868(14) 0.0933(8) Uani 1 1 d .
F8 F 0.43449(18) 0.3898(2) 0.49733(15) 0.1005(9) Uani 1 1 d .
F9 F 0.31643(18) 0.5987(2) 0.50530(13) 0.0814(7) Uani 1 1 d .
F10 F 0.13538(16) 0.6086(2) 0.43694(11) 0.0699(6) Uani 1 1 d .
F11 F -0.16224(17) 0.5023(2) 0.39892(12) 0.0762(7) Uani 1 1 d .
F12 F -0.2330(2) 0.7316(3) 0.38067(14) 0.1007(9) Uani 1 1 d .
F13 F -0.1294(2) 0.9089(2) 0.30845(17) 0.1127(10) Uani 1 1 d .
F14 F 0.0510(2) 0.8456(2) 0.25440(16) 0.1041(9) Uani 1 1 d .
F15 F 0.12452(17) 0.61482(19) 0.27137(13) 0.0725(7) Uani 1 1 d .
C1 C -0.0396(3) 0.2972(3) 0.37755(19) 0.0447(9) Uani 1 1 d .
C2 C -0.0214(3) 0.2354(4) 0.4439(2) 0.0518(10) Uani 1 1 d .
C3 C -0.0867(3) 0.1490(4) 0.4727(2) 0.0586(10) Uani 1 1 d .
C4 C -0.1761(3) 0.1206(4) 0.4353(3) 0.0703(12) Uani 1 1 d .
C5 C -0.2000(3) 0.1800(4) 0.3696(2) 0.0680(12) Uani 1 1 d .
C6 C -0.1332(3) 0.2642(4) 0.3428(2) 0.0540(10) Uani 1 1 d .
C7 C 0.1480(3) 0.4024(3) 0.38558(18) 0.0440(9) Uani 1 1 d .
C8 C 0.2111(3) 0.2985(4) 0.38641(19) 0.0522(10) Uani 1 1 d .
C9 C 0.3052(3) 0.2916(4) 0.4223(2) 0.0623(11) Uani 1 1 d .
C10 C 0.3417(3) 0.3932(5) 0.4619(2) 0.0650(12) Uani 1 1 d .
C11 C 0.2827(3) 0.4982(4) 0.4658(2) 0.0583(11) Uani 1 1 d .
C12 C 0.1884(3) 0.5011(4) 0.42809(19) 0.0513(9) Uani 1 1 d .
C13 C -0.0163(3) 0.5424(3) 0.33323(18) 0.0456(9) Uani 1 1 d .
C14 C -0.1061(3) 0.5818(4) 0.3603(2) 0.0528(10) Uani 1 1 d .
C15 C -0.1446(3) 0.7023(4) 0.3521(2) 0.0652(11) Uani 1 1 d .
C16 C -0.0926(4) 0.7913(4) 0.3167(2) 0.0707(13) Uani 1 1 d .
C17 C -0.0027(4) 0.7594(4) 0.2897(2) 0.0667(11) Uani 1 1 d .
C18 C 0.0326(3) 0.6391(4) 0.2984(2) 0.0541(10) Uani 1 1 d .
C19 C 0.0188(3) 0.1792(4) 0.2200(2) 0.0640(11) Uani 1 1 d .
H19A H 0.0274 0.1356 0.2669 0.077 Uiso 1 1 calc R
H19B H -0.0532 0.1782 0.2052 0.077 Uiso 1 1 calc R
C20 C 0.0721(4) 0.1041(4) 0.1650(2) 0.0995(17) Uani 1 1 d .
H20A H 0.0449 0.0200 0.1626 0.149 Uiso 1 1 calc R
H20B H 0.1433 0.1007 0.1795 0.149 Uiso 1 1 calc R
H20C H 0.0623 0.1433 0.1175 0.149 Uiso 1 1 calc R
C21 C -0.0173(4) 0.4392(4) 0.1682(2) 0.0605(12) Uani 1 1 d .
C22 C -0.0398(3) 0.3871(4) 0.0917(2) 0.0820(14) Uani 1 1 d .
H22A H -0.0793 0.4472 0.0625 0.123 Uiso 1 1 calc R
H22B H -0.0772 0.3097 0.0944 0.123 Uiso 1 1 calc R
H22C H 0.0228 0.3712 0.0693 0.123 Uiso 1 1 calc R
C23 C 0.1903(3) 0.3578(6) 0.2143(2) 0.0656(12) Uani 1 1 d .
C24 C 0.2174(3) 0.3766(5) 0.1363(2) 0.0919(16) Uani 1 1 d .
H24A H 0.2898 0.3825 0.1350 0.138 Uiso 1 1 calc R
H24B H 0.1866 0.4530 0.1172 0.138 Uiso 1 1 calc R
H24C H 0.1930 0.3063 0.1069 0.138 Uiso 1 1 calc R
H21A H -0.077(3) 0.449(3) 0.1882(18) 0.054(11) Uiso 1 1 d .
H23A H 0.218(3) 0.281(4) 0.230(2) 0.106(18) Uiso 1 1 d .
H21B H 0.021(3) 0.524(4) 0.164(2) 0.102(16) Uiso 1 1 d .
H23B H 0.216(4) 0.425(5) 0.245(3) 0.12(2) Uiso 1 1 d .

loop_
_atom_site_aniso_label
_atom_site_aniso_U_11
_atom_site_aniso_U_22
_atom_site_aniso_U_33
_atom_site_aniso_U_23
_atom_site_aniso_U_13
_atom_site_aniso_U_12
P1 0.0493(6) 0.0512(6) 0.0418(5) -0.0008(5) 0.0056(4) 0.0069(5)
B1 0.045(2) 0.049(2) 0.036(2) -0.0052(19) 0.0054(19) 0.001(2)
F1 0.0697(15) 0.0935(17) 0.0486(13) 0.0141(12) -0.0056(11) -0.0146(13)
F2 0.1008(19) 0.0838(17) 0.0645(16) 0.0186(13) 0.0195(14) -0.0074(14)
F3 0.114(2) 0.112(2) 0.106(2) 0.0060(17) 0.0281(17) -0.0601(18)
F4 0.0737(18) 0.154(3) 0.101(2) -0.0004(19) -0.0089(15) -0.0580(18)
F5 0.0582(14) 0.1020(18) 0.0563(14) 0.0054(13) -0.0077(11) -0.0103(13)
F6 0.0737(15) 0.0523(13) 0.0751(15) -0.0061(12) -0.0114(12) 0.0102(11)
F7 0.0767(17) 0.0853(18) 0.114(2) 0.0100(16) -0.0200(15) 0.0273(14)
F8 0.0643(16) 0.107(2) 0.124(2) 0.0260(17) -0.0369(15) -0.0145(15)
F9 0.0823(17) 0.0831(17) 0.0760(16) -0.0050(14) -0.0160(13) -0.0303(14)
F10 0.0712(15) 0.0654(15) 0.0718(15) -0.0198(12) -0.0040(12) 0.0015(12)
F11 0.0713(16) 0.0822(17) 0.0789(16) 0.0048(13) 0.0332(13) 0.0165(13)
F12 0.090(2) 0.107(2) 0.107(2) -0.0126(16) 0.0189(16) 0.0475(16)
F13 0.131(2) 0.0613(17) 0.142(3) -0.0050(16) -0.0179(19) 0.0382(16)
F14 0.115(2) 0.0591(16) 0.137(2) 0.0317(16) 0.0031(18) -0.0099(16)
F15 0.0654(15) 0.0635(14) 0.0907(17) 0.0086(13) 0.0209(13) -0.0086(12)
C1 0.047(2) 0.047(2) 0.040(2) -0.0061(17) 0.0024(17) 0.0018(17)
C2 0.058(3) 0.054(2) 0.044(2) -0.0079(19) 0.005(2) -0.004(2)
C3 0.076(3) 0.055(3) 0.046(2) 0.002(2) 0.015(2) -0.004(2)
C4 0.076(3) 0.066(3) 0.071(3) -0.002(2) 0.022(3) -0.033(2)
C5 0.058(3) 0.079(3) 0.067(3) -0.009(3) 0.006(2) -0.026(2)
C6 0.059(3) 0.061(3) 0.043(2) -0.004(2) 0.006(2) -0.005(2)
C7 0.047(2) 0.046(2) 0.039(2) -0.0024(17) 0.0061(17) -0.0050(18)
C8 0.059(3) 0.051(2) 0.046(2) 0.0015(19) -0.0019(19) 0.001(2)
C9 0.056(3) 0.063(3) 0.067(3) 0.016(2) -0.004(2) 0.008(2)
C10 0.046(3) 0.081(3) 0.067(3) 0.020(3) -0.011(2) -0.009(2)
C11 0.060(3) 0.067(3) 0.047(2) 0.004(2) -0.003(2) -0.018(2)
C12 0.052(2) 0.055(3) 0.047(2) 0.0029(19) 0.0052(19) -0.001(2)
C13 0.047(2) 0.050(2) 0.040(2) -0.0068(17) 0.0037(17) -0.0027(18)
C14 0.058(3) 0.057(3) 0.044(2) -0.003(2) 0.0077(19) 0.002(2)
C15 0.065(3) 0.070(3) 0.061(3) -0.012(2) 0.000(2) 0.025(2)
C16 0.090(4) 0.046(3) 0.074(3) -0.008(2) -0.015(3) 0.019(3)
C17 0.080(3) 0.045(3) 0.074(3) 0.002(2) -0.002(2) 0.002(3)
C18 0.053(2) 0.054(3) 0.055(2) -0.004(2) 0.0037(19) 0.001(2)
C19 0.077(3) 0.058(3) 0.056(3) -0.008(2) 0.000(2) -0.001(2)
C20 0.164(5) 0.063(3) 0.074(3) -0.009(3) 0.020(3) 0.019(3)
C21 0.057(3) 0.075(3) 0.050(3) 0.001(2) 0.007(2) 0.015(2)
C22 0.087(3) 0.101(4) 0.056(3) 0.000(3) -0.008(2) 0.016(3)
C23 0.059(3) 0.077(3) 0.063(3) -0.007(3) 0.018(2) 0.010(3)
C24 0.069(3) 0.130(4) 0.079(3) 0.016(3) 0.029(3) 0.008(3)

loop_
_atom_type_symbol
_atom_type_description
_atom_type_scat_dispersion_real
_atom_type_scat_dispersion_imag
_atom_type_scat_source
C C 0.0033 0.0016 'International Tables Vol C Tables 4.2.6.8 and 6.1.1.4'
H H 0.0000 0.0000 'International Tables Vol C Tables 4.2.6.8 and 6.1.1.4'
B B 0.0013 0.0007 'International Tables Vol C Tables 4.2.6.8 and 6.1.1.4'
F F 0.0171 0.0103 'International Tables Vol C Tables 4.2.6.8 and 6.1.1.4'
P P 0.1023 0.0942 'International Tables Vol C Tables 4.2.6.8 and 6.1.1.4'

loop_
_geom_angle_atom_site_label_1
_geom_angle_atom_site_label_2
_geom_angle_atom_site_label_3
_geom_angle
C19 P1 C21 107.7(2)
C19 P1 C23 108.0(2)
C21 P1 C23 107.0(2)
C19 P1 B1 111.80(17)
C21 P1 B1 111.19(18)
C23 P1 B1 110.97(19)
C7 B1 C1 111.7(3)
C7 B1 C13 113.4(3)
C1 B1 C13 112.9(3)
C7 B1 P1 106.4(2)
C1 B1 P1 107.0(2)
C13 B1 P1 104.9(2)
C2 C1 C6 112.0(3)
C2 C1 B1 126.0(3)
C6 C1 B1 122.0(3)
F1 C2 C1 121.1(3)
F1 C2 C3 114.3(3)
C1 C2 C3 124.6(4)
F2 C3 C4 120.1(4)
F2 C3 C2 119.9(4)
C4 C3 C2 120.0(4)
F3 C4 C3 120.5(4)
F3 C4 C5 120.9(4)
C3 C4 C5 118.6(4)
F4 C5 C6 120.5(4)
F4 C5 C4 119.8(4)
C6 C5 C4 119.7(4)
F5 C6 C5 116.7(4)
F5 C6 C1 118.2(3)
C5 C6 C1 125.1(4)
C8 C7 C12 112.7(3)
C8 C7 B1 121.8(3)
C12 C7 B1 125.5(3)
F6 C8 C9 116.2(4)
F6 C8 C7 118.6(3)
C9 C8 C7 125.2(4)
F7 C9 C10 119.7(4)
F7 C9 C8 121.1(4)
C10 C9 C8 119.2(4)
F8 C10 C11 120.1(4)
F8 C10 C9 120.7(4)
C11 C10 C9 119.2(4)
F9 C11 C10 120.3(4)
F9 C11 C12 120.3(4)
C10 C11 C12 119.4(4)
F10 C12 C11 114.6(3)
F10 C12 C7 121.2(3)
C11 C12 C7 124.2(4)
C14 C13 C18 112.2(3)
C14 C13 B1 126.9(3)
C18 C13 B1 120.8(3)
F11 C14 C15 115.0(4)
F11 C14 C13 120.8(3)
C15 C14 C13 124.2(4)
F12 C15 C16 120.3(4)
F12 C15 C14 119.7(4)
C16 C15 C14 120.1(4)
F13 C16 C15 120.6(5)
F13 C16 C17 120.5(5)
C15 C16 C17 118.9(4)
F14 C17 C16 120.4(4)
F14 C17 C18 120.2(4)
C16 C17 C18 119.3(4)
C17 C18 F15 116.1(4)
C17 C18 C13 125.3(4)
F15 C18 C13 118.6(3)
C20 C19 P1 118.2(3)
C20 C19 H19A 107.8
P1 C19 H19A 107.8
C20 C19 H19B 107.8
P1 C19 H19B 107.8
H19A C19 H19B 107.1
C19 C20 H20A 109.5
C19 C20 H20B 109.5
H20A C20 H20B 109.5
C19 C20 H20C 109.5
H20A C20 H20C 109.5
H20B C20 H20C 109.5
C22 C21 P1 118.4(3)
C22 C21 H21A 107(2)
P1 C21 H21A 104(2)
C22 C21 H21B 109(2)
P1 C21 H21B 107(2)
H21A C21 H21B 112(3)
C21 C22 H22A 109.5
C21 C22 H22B 109.5
H22A C22 H22B 109.5
C21 C22 H22C 109.5
H22A C22 H22C 109.5
H22B C22 H22C 109.5
C24 C23 P1 120.0(3)
C24 C23 H23A 108(3)
P1 C23 H23A 103(3)
C24 C23 H23B 111(3)
P1 C23 H23B 105(3)
H23A C23 H23B 111(4)
C23 C24 H24A 109.5
C23 C24 H24B 109.5
H24A C24 H24B 109.5
C23 C24 H24C 109.5
H24A C24 H24C 109.5
H24B C24 H24C 109.5

loop_
_geom_bond_atom_site_label_1
_geom_bond_atom_site_label_2
_geom_bond_distance
P1 C19 1.818(4)
P1 C21 1.822(4)
P1 C23 1.837(4)
P1 B1 2.081(4)
B1 C7 1.634(5)
B1 C1 1.641(5)
B1 C13 1.650(5)
F1 C2 1.351(4)
F2 C3 1.345(4)
F3 C4 1.330(4)
F4 C5 1.340(4)
F5 C6 1.355(4)
F6 C8 1.354(4)
F7 C9 1.347(4)
F8 C10 1.345(4)
F9 C11 1.344(4)
F10 C12 1.352(4)
F11 C14 1.350(4)
F12 C15 1.345(4)
F13 C16 1.342(4)
F14 C17 1.345(5)
F15 C18 1.364(4)
C1 C2 1.382(5)
C1 C6 1.394(5)
C2 C3 1.384(5)
C3 C4 1.355(5)
C4 C5 1.369(6)
C5 C6 1.367(5)
C7 C8 1.380(5)
C7 C12 1.386(5)
C8 C9 1.366(5)
C9 C10 1.364(5)
C10 C11 1.363(5)
C11 C12 1.380(5)
C13 C14 1.378(5)
C13 C18 1.387(5)
C14 C15 1.378(5)
C15 C16 1.354(6)
C16 C17 1.358(6)
C17 C18 1.362(5)
C19 C20 1.492(5)
C19 H19A 0.9700
C19 H19B 0.9700
C20 H20A 0.9600
C20 H20B 0.9600
C20 H20C 0.9600
C21 C22 1.509(5)
C21 H21A 0.89(3)
C21 H21B 1.04(4)
C22 H22A 0.9600
C22 H22B 0.9600
C22 H22C 0.9600
C23 C24 1.502(6)
C23 H23A 0.93(4)
C23 H23B 0.95(5)
C24 H24A 0.9600
C24 H24B 0.9600
C24 H24C 0.9600

loop_
_geom_torsion_atom_site_label_1
_geom_torsion_atom_site_label_2
_geom_torsion_atom_site_label_3
_geom_torsion_atom_site_label_4
_geom_torsion
C19 P1 B1 C7 103.5(3)
C21 P1 B1 C7 -136.1(3)
C23 P1 B1 C7 -17.1(3)
C19 P1 B1 C1 -15.9(3)
C21 P1 B1 C1 104.5(3)
C23 P1 B1 C1 -136.6(3)
C19 P1 B1 C13 -136.1(2)
C21 P1 B1 C13 -15.7(3)
C23 P1 B1 C13 103.3(3)
C7 B1 C1 C2 12.5(5)
C13 B1 C1 C2 -116.6(4)
P1 B1 C1 C2 128.5(3)
C7 B1 C1 C6 -169.4(3)
C13 B1 C1 C6 61.5(4)
P1 B1 C1 C6 -53.4(4)
C6 C1 C2 F1 -177.1(3)
B1 C1 C2 F1 1.2(5)
C6 C1 C2 C3 1.1(5)
B1 C1 C2 C3 179.4(3)
F1 C2 C3 F2 -0.8(5)
C1 C2 C3 F2 -179.0(3)
F1 C2 C3 C4 177.8(4)
C1 C2 C3 C4 -0.4(6)
F2 C3 C4 F3 -1.1(6)
C2 C3 C4 F3 -179.7(4)
F2 C3 C4 C5 177.9(4)
C2 C3 C4 C5 -0.7(6)
F3 C4 C5 F4 0.0(6)
C3 C4 C5 F4 -179.0(4)
F3 C4 C5 C6 -179.9(4)
C3 C4 C5 C6 1.1(6)
F4 C5 C6 F5 1.6(6)
C4 C5 C6 F5 -178.5(4)
F4 C5 C6 C1 179.7(4)
C4 C5 C6 C1 -0.4(6)
C2 C1 C6 F5 177.5(3)
B1 C1 C6 F5 -0.9(5)
C2 C1 C6 C5 -0.7(5)
B1 C1 C6 C5 -179.0(4)
C1 B1 C7 C8 63.5(4)
C13 B1 C7 C8 -167.6(3)
P1 B1 C7 C8 -52.8(4)
C1 B1 C7 C12 -112.7(4)
C13 B1 C7 C12 16.2(5)
P1 B1 C7 C12 131.0(3)
C12 C7 C8 F6 176.0(3)
B1 C7 C8 F6 -0.7(5)
C12 C7 C8 C9 -2.2(5)
B1 C7 C8 C9 -178.9(4)
F6 C8 C9 F7 3.3(5)
C7 C8 C9 F7 -178.5(3)
F6 C8 C9 C10 -177.4(3)
C7 C8 C9 C10 0.8(6)
F7 C9 C10 F8 -0.1(6)
C8 C9 C10 F8 -179.4(3)
F7 C9 C10 C11 -179.4(4)
C8 C9 C10 C11 1.3(6)
F8 C10 C11 F9 -0.3(6)
C9 C10 C11 F9 179.0(3)
F8 C10 C11 C12 178.9(3)
C9 C10 C11 C12 -1.8(6)
F9 C11 C12 F10 -2.1(5)
C10 C11 C12 F10 178.7(3)
F9 C11 C12 C7 179.4(3)
C10 C11 C12 C7 0.3(6)
C8 C7 C12 F10 -176.7(3)
B1 C7 C12 F10 -0.2(5)
C8 C7 C12 C11 1.6(5)
B1 C7 C12 C11 178.1(3)
C7 B1 C13 C14 -119.4(4)
C1 B1 C13 C14 8.8(5)
P1 B1 C13 C14 124.9(3)
C7 B1 C13 C18 57.5(4)
C1 B1 C13 C18 -174.3(3)
P1 B1 C13 C18 -58.2(4)
C18 C13 C14 F11 -177.0(3)
B1 C13 C14 F11 0.2(5)
C18 C13 C14 C15 1.6(5)
B1 C13 C14 C15 178.8(4)
F11 C14 C15 F12 -1.2(5)
C13 C14 C15 F12 -179.8(3)
F11 C14 C15 C16 177.4(3)
C13 C14 C15 C16 -1.3(6)
F12 C15 C16 F13 -1.4(6)
C14 C15 C16 F13 180.0(4)
F12 C15 C16 C17 178.7(4)
C14 C15 C16 C17 0.2(6)
F13 C16 C17 F14 0.3(6)
C15 C16 C17 F14 -179.9(4)
F13 C16 C17 C18 -179.5(4)
C15 C16 C17 C18 0.3(6)
F14 C17 C18 F15 1.8(6)
C16 C17 C18 F15 -178.5(3)
F14 C17 C18 C13 -179.6(3)
C16 C17 C18 C13 0.2(6)
C14 C13 C18 C17 -1.1(5)
B1 C13 C18 C17 -178.5(4)
C14 C13 C18 F15 177.5(3)
B1 C13 C18 F15 0.2(5)
C21 P1 C19 C20 87.3(4)
C23 P1 C19 C20 -27.9(4)
B1 P1 C19 C20 -150.2(3)
C19 P1 C21 C22 -37.2(4)
C23 P1 C21 C22 78.7(4)
B1 P1 C21 C22 -160.0(3)
C19 P1 C23 C24 83.7(5)
C21 P1 C23 C24 -32.0(5)
B1 P1 C23 C24 -153.4(4)
